data_7226705
loop_
_publ_author_name
'Kumar, Abhinav'
'Chauhan, Ratna'
'Yadav, Reena'
'Singh, Ashish Kumar'
'Trivedi, Manoj'
'Kociok-Kohn, Gabriele'
'Rane, Sunit'
'Gosavi, Suresh'

_publ_section_title
;
 Ferrocenyl Chalcones with Phenolic and Pyridyl Anchors as Potential
 Sensitizers in Dye-Sensitized Solar Cells
;
_journal_name_full 'RSC Adv.'
_journal_paper_doi 10.1039/C6RA23034B
_journal_year 2016
_chemical_formula_moiety 'C19 H16 Fe O2'
_chemical_formula_sum 'C19 H16 Fe O2'
_chemical_formula_weight 332.17
_space_group_crystal_system monoclinic
_space_group_IT_number 14
_space_group_name_Hall '-P 2ybc'
_space_group_name_H-M_alt 'P 1 21/c 1'
_symmetry_space_group_name_Hall '-P 2ybc'
_symmetry_space_group_name_H-M 'P 1 21/c 1'
_atom_sites_solution_hydrogens mixed
_audit_creation_method SHELXL-2014/7
_audit_update_record
;
2016-05-18 deposited with the CCDC.
2016-10-03 downloaded from the CCDC.
;
_cell_angle_alpha 90
_cell_angle_beta 104.078(3)
_cell_angle_gamma 90
_cell_formula_units_Z 4
_cell_length_a 10.8724(3)
_cell_length_b 11.7198(4)
_cell_length_c 11.7222(4)
_cell_measurement_reflns_used 5685
_cell_measurement_temperature 150(2)
_cell_measurement_theta_max 28.5480
_cell_measurement_theta_min 3.8560
_cell_volume 1448.81(8)
_computing_cell_refinement
;
CrysAlisPro, Agilent Technologies,
Version 1.171.37.35 (release 13-08-2014 CrysAlis171 .NET)
(compiled Aug 13 2014,18:06:01)
;
_computing_data_collection
;
CrysAlisPro, Agilent Technologies,
Version 1.171.37.35 (release 13-08-2014 CrysAlis171 .NET)
(compiled Aug 13 2014,18:06:01)
;
_computing_data_reduction
;
CrysAlisPro, Agilent Technologies,
Version 1.171.37.35 (release 13-08-2014 CrysAlis171 .NET)
(compiled Aug 13 2014,18:06:01)
;
_computing_molecular_graphics 'ORTEP3 for Windows - Farrugia, L. J. J. Appl. Crystallogr. 1997, 30, 565'
_computing_publication_material
;
 'WinGX publication routines, Farrugia, 
 L. J., J. Appl. Crystallogr., 1999, 32, 837-838
;
_computing_structure_refinement
;
 SHELXL-2014/7 (Sheldrick, 2014)
 Sheldrick GM (2008) Acta Crystallogr A64:112--122 and 
 C. B. H\"ubschle, G. M. Sheldrick and B. Dittrich
 ShelXle: a Qt graphical user interface for SHELXL
 J. Appl. Cryst., 44, (2011) 1281-1284.
;
_computing_structure_solution
; 
 SIR97- Altomare A., Burla M.C., Camalli M., Cascarano G.L., Giacovazzo C. , 
 Guagliardi A., Moliterni A.G.G., Polidori G.,Spagna R. 
 (1999) J. Appl. Cryst. 32, 115-119
;
_diffrn_ambient_temperature 150(2)
_diffrn_detector 'CCD plate'
_diffrn_detector_area_resol_mean 8.0734
_diffrn_detector_type EosS2
_diffrn_measured_fraction_theta_full 0.998
_diffrn_measured_fraction_theta_max 0.885
_diffrn_measurement_device 'four-circle diffractometer'
_diffrn_measurement_device_type 'New Xcalibur, EosS2'
_diffrn_radiation_monochromator graphite
_diffrn_radiation_type MoK\a
_diffrn_radiation_wavelength 0.71073
_diffrn_reflns_av_R_equivalents 0.0277
_diffrn_reflns_av_unetI/netI 0.0307
_diffrn_reflns_Laue_measured_fraction_full 0.998
_diffrn_reflns_Laue_measured_fraction_max 0.885
_diffrn_reflns_limit_h_max 14
_diffrn_reflns_limit_h_min -13
_diffrn_reflns_limit_k_max 14
_diffrn_reflns_limit_k_min -15
_diffrn_reflns_limit_l_max 15
_diffrn_reflns_limit_l_min -14
_diffrn_reflns_number 12564
_diffrn_reflns_point_group_measured_fraction_full 0.998
_diffrn_reflns_point_group_measured_fraction_max 0.885
_diffrn_reflns_theta_full 25.242
_diffrn_reflns_theta_max 29.391
_diffrn_reflns_theta_min 3.413
_exptl_absorpt_coefficient_mu 1.045
_exptl_absorpt_correction_T_max 1.00000
_exptl_absorpt_correction_T_min 0.95345
_exptl_absorpt_correction_type multi-scan
_exptl_absorpt_process_details
;
CrysAlisPro, Agilent Technologies,
Version 1.171.37.35 (release 13-08-2014 CrysAlis171 .NET)
(compiled Aug 13 2014,18:06:01)
 Empirical absorption correction using spherical harmonics,
 implemented in SCALE3 ABSPACK scaling algorithm.
;
_exptl_crystal_colour 'dark purple'
_exptl_crystal_density_diffrn 1.523
_exptl_crystal_description block
_exptl_crystal_F_000 688
_exptl_crystal_size_max 0.400
_exptl_crystal_size_mid 0.200
_exptl_crystal_size_min 0.180
_refine_diff_density_max 0.344
_refine_diff_density_min -0.325
_refine_diff_density_rms 0.057
_refine_ls_extinction_method none
_refine_ls_goodness_of_fit_ref 1.052
_refine_ls_hydrogen_treatment mixed
_refine_ls_matrix_type full
_refine_ls_number_parameters 203
_refine_ls_number_reflns 3534
_refine_ls_number_restraints 0
_refine_ls_restrained_S_all 1.052
_refine_ls_R_factor_all 0.0417
_refine_ls_R_factor_gt 0.0321
_refine_ls_shift/su_max 0.000
_refine_ls_shift/su_mean 0.000
_refine_ls_structure_factor_coef Fsqd
_refine_ls_weighting_details 'w=1/[\s^2^(Fo^2^)+(0.0232P)^2^+0.8529P] where P=(Fo^2^+2Fc^2^)/3'
_refine_ls_weighting_scheme calc
_refine_ls_wR_factor_gt 0.0669
_refine_ls_wR_factor_ref 0.0713
_reflns_Friedel_coverage 0.000
_reflns_number_gt 2989
_reflns_number_total 3534
_reflns_threshold_expression 'I > 2\s(I)'
_cod_data_source_file c6ra23034b2.cif
_cod_data_source_block H-3
_cod_database_code 7226705
_shelx_shelxl_version_number 2014/7
_shelx_space_group_comment
;
The symmetry employed for this shelxl refinement is uniquely defined
by the following loop, which should always be used as a source of
symmetry information in preference to the above space-group names.
They are only intended as comments.
;
_shelx_estimated_absorpt_t_min 0.680
_shelx_estimated_absorpt_t_max 0.834

loop_
_space_group_symop_operation_xyz
'x, y, z'
'-x, y+1/2, -z+1/2'
'-x, -y, -z'
'x, -y-1/2, z-1/2'

loop_
_atom_site_label
_atom_site_type_symbol
_atom_site_fract_x
_atom_site_fract_y
_atom_site_fract_z
_atom_site_U_iso_or_equiv
_atom_site_adp_type
_atom_site_occupancy
_atom_site_site_symmetry_order
_atom_site_calc_flag
_atom_site_refinement_flags_posn
_atom_site_refinement_flags_adp
Fe Fe 0.11361(2) 0.33559(2) 0.16886(2) 0.01966(8) Uani 1 1 d . .
O1 O 0.26552(13) 0.53209(12) 0.61266(11) 0.0322(3) Uani 1 1 d . .
O2 O 0.34395(15) 0.50126(13) 0.83074(13) 0.0362(3) Uani 1 1 d . .
H2A H 0.303(3) 0.529(3) 0.766(3) 0.072(9) Uiso 1 1 d . .
C1 C 0.04306(18) 0.17473(17) 0.12586(19) 0.0327(4) Uani 1 1 d . .
H1 H 0.0729 0.1211 0.0780 0.039 Uiso 1 1 calc R U
C2 C 0.0870(2) 0.18582(18) 0.24838(19) 0.0379(5) Uani 1 1 d . .
H2 H 0.1516 0.1412 0.2977 0.045 Uiso 1 1 calc R U
C3 C 0.0182(2) 0.2749(2) 0.28536(19) 0.0455(6) Uani 1 1 d . .
H3 H 0.0283 0.3009 0.3639 0.055 Uiso 1 1 calc R U
C4 C -0.06929(19) 0.31905(19) 0.1835(2) 0.0409(5) Uani 1 1 d . .
H4 H -0.1279 0.3795 0.1820 0.049 Uiso 1 1 calc R U
C5 C -0.05243(17) 0.25635(18) 0.08608(18) 0.0330(5) Uani 1 1 d . .
H5 H -0.0979 0.2674 0.0067 0.040 Uiso 1 1 calc R U
C6 C 0.15269(16) 0.50533(15) 0.16036(15) 0.0221(4) Uani 1 1 d . .
H6 H 0.0971 0.5663 0.1664 0.027 Uiso 1 1 calc R U
C7 C 0.16239(16) 0.45131(16) 0.05518(15) 0.0238(4) Uani 1 1 d . .
H7 H 0.1147 0.4699 -0.0218 0.029 Uiso 1 1 calc R U
C8 C 0.25603(16) 0.36419(16) 0.08437(15) 0.0233(4) Uani 1 1 d . .
H8 H 0.2814 0.3146 0.0302 0.028 Uiso 1 1 calc R U
C9 C 0.30495(15) 0.36418(15) 0.20815(15) 0.0217(4) Uani 1 1 d . .
H9 H 0.3686 0.3146 0.2513 0.026 Uiso 1 1 calc R U
C10 C 0.24135(15) 0.45223(15) 0.25662(15) 0.0205(3) Uani 1 1 d . .
C11 C 0.25421(16) 0.47816(15) 0.37946(15) 0.0223(4) Uani 1 1 d . .
H11 H 0.1961 0.5313 0.3981 0.027 Uiso 1 1 calc R U
C12 C 0.34123(16) 0.43346(15) 0.46919(15) 0.0229(4) Uani 1 1 d . .
H12 H 0.4021 0.3816 0.4534 0.027 Uiso 1 1 calc R U
C13 C 0.34441(16) 0.46294(15) 0.59122(15) 0.0225(4) Uani 1 1 d . .
C14 C 0.43778(16) 0.40895(15) 0.68866(15) 0.0213(4) Uani 1 1 d . .
C15 C 0.53294(16) 0.33470(15) 0.67110(16) 0.0237(4) Uani 1 1 d . .
H15 H 0.5396 0.3196 0.5932 0.028 Uiso 1 1 calc R U
C16 C 0.61678(17) 0.28322(17) 0.76383(17) 0.0287(4) Uani 1 1 d . .
H16 H 0.6809 0.2339 0.7499 0.034 Uiso 1 1 calc R U
C17 C 0.60672(17) 0.30409(17) 0.87834(17) 0.0302(4) Uani 1 1 d . .
H17 H 0.6638 0.2679 0.9424 0.036 Uiso 1 1 calc R U
C18 C 0.51540(18) 0.37624(16) 0.89962(16) 0.0291(4) Uani 1 1 d . .
H18 H 0.5092 0.3896 0.9780 0.035 Uiso 1 1 calc R U
C19 C 0.43159(17) 0.43001(15) 0.80576(16) 0.0251(4) Uani 1 1 d . .

loop_
_atom_site_aniso_label
_atom_site_aniso_U_11
_atom_site_aniso_U_22
_atom_site_aniso_U_33
_atom_site_aniso_U_23
_atom_site_aniso_U_13
_atom_site_aniso_U_12
Fe 0.02000(13) 0.02174(14) 0.01732(13) 0.00148(10) 0.00472(9) -0.00206(10)
O1 0.0415(8) 0.0280(7) 0.0251(7) -0.0027(6) 0.0042(6) 0.0103(6)
O2 0.0509(9) 0.0341(8) 0.0229(7) -0.0040(6) 0.0074(7) 0.0121(7)
C1 0.0301(10) 0.0269(10) 0.0412(12) -0.0034(9) 0.0089(9) -0.0082(8)
C2 0.0384(11) 0.0349(12) 0.0374(12) 0.0143(9) 0.0032(9) -0.0128(9)
C3 0.0589(14) 0.0554(15) 0.0302(11) -0.0065(10) 0.0264(11) -0.0310(12)
C4 0.0289(10) 0.0361(12) 0.0665(16) 0.0011(11) 0.0287(10) -0.0029(9)
C5 0.0222(9) 0.0432(12) 0.0318(10) 0.0016(9) 0.0033(8) -0.0086(8)
C6 0.0225(8) 0.0194(9) 0.0236(9) 0.0031(7) 0.0042(7) 0.0011(7)
C7 0.0245(9) 0.0282(10) 0.0184(9) 0.0055(7) 0.0046(7) -0.0025(7)
C8 0.0223(8) 0.0283(10) 0.0209(9) -0.0003(7) 0.0083(7) -0.0015(7)
C9 0.0175(8) 0.0244(9) 0.0226(9) 0.0023(7) 0.0038(7) 0.0015(7)
C10 0.0198(8) 0.0203(9) 0.0201(8) 0.0019(7) 0.0023(6) -0.0024(7)
C11 0.0256(8) 0.0185(9) 0.0228(9) -0.0030(7) 0.0058(7) -0.0027(7)
C12 0.0250(9) 0.0226(9) 0.0207(9) -0.0019(7) 0.0049(7) -0.0017(7)
C13 0.0261(9) 0.0185(9) 0.0219(9) -0.0018(7) 0.0040(7) -0.0029(7)
C14 0.0235(8) 0.0189(9) 0.0203(8) -0.0008(7) 0.0029(7) -0.0055(7)
C15 0.0234(8) 0.0251(9) 0.0229(9) 0.0004(7) 0.0062(7) -0.0057(7)
C16 0.0214(9) 0.0286(10) 0.0356(11) 0.0032(8) 0.0057(8) -0.0020(7)
C17 0.0254(9) 0.0324(11) 0.0276(10) 0.0062(8) -0.0033(8) -0.0057(8)
C18 0.0364(10) 0.0276(10) 0.0202(9) -0.0009(8) 0.0014(8) -0.0077(8)
C19 0.0302(9) 0.0210(9) 0.0230(9) -0.0032(7) 0.0045(7) -0.0034(7)

loop_
_atom_type_symbol
_atom_type_description
_atom_type_scat_dispersion_real
_atom_type_scat_dispersion_imag
_atom_type_scat_source
C C 0.0033 0.0016 'International Tables Vol C Tables 4.2.6.8 and 6.1.1.4'
H H 0.0000 0.0000 'International Tables Vol C Tables 4.2.6.8 and 6.1.1.4'
O O 0.0106 0.0060 'International Tables Vol C Tables 4.2.6.8 and 6.1.1.4'
Fe Fe 0.3463 0.8444 'International Tables Vol C Tables 4.2.6.8 and 6.1.1.4'

loop_
_geom_angle_atom_site_label_1
_geom_angle_atom_site_label_2
_geom_angle_atom_site_label_3
_geom_angle
C3 Fe C10 106.95(8)
C3 Fe C2 40.58(9)
C10 Fe C2 120.05(8)
C3 Fe C6 121.30(9)
C10 Fe C6 41.18(6)
C2 Fe C6 156.16(8)
C3 Fe C9 124.25(9)
C10 Fe C9 41.10(7)
C2 Fe C9 106.70(8)
C6 Fe C9 68.85(7)
C3 Fe C4 41.03(9)
C10 Fe C4 125.27(8)
C2 Fe C4 68.38(9)
C6 Fe C4 108.33(8)
C9 Fe C4 162.21(9)
C3 Fe C1 67.82(9)
C10 Fe C1 155.20(7)
C2 Fe C1 40.16(8)
C6 Fe C1 162.41(8)
C9 Fe C1 120.31(8)
C4 Fe C1 67.71(8)
C3 Fe C5 68.02(9)
C10 Fe C5 162.66(8)
C2 Fe C5 67.71(8)
C6 Fe C5 125.98(8)
C9 Fe C5 155.50(8)
C4 Fe C5 40.17(8)
C1 Fe C5 40.06(8)
C3 Fe C8 161.14(9)
C10 Fe C8 68.53(7)
C2 Fe C8 124.51(8)
C6 Fe C8 68.16(7)
C9 Fe C8 40.44(7)
C4 Fe C8 156.34(9)
C1 Fe C8 108.15(8)
C5 Fe C8 121.63(8)
C3 Fe C7 156.72(9)
C10 Fe C7 68.53(7)
C2 Fe C7 161.71(9)
C6 Fe C7 40.29(7)
C9 Fe C7 68.28(7)
C4 Fe C7 121.69(8)
C1 Fe C7 125.87(8)
C5 Fe C7 109.11(8)
C8 Fe C7 40.45(7)
C19 O2 H2A 107(2)
C2 C1 C5 108.44(19)
C2 C1 Fe 69.51(11)
C5 C1 Fe 69.99(11)
C2 C1 H1 125.8
C5 C1 H1 125.8
Fe C1 H1 126.3
C1 C2 C3 107.96(19)
C1 C2 Fe 70.33(11)
C3 C2 Fe 69.43(12)
C1 C2 H2 126.0
C3 C2 H2 126.0
Fe C2 H2 125.8
C2 C3 C4 107.79(19)
C2 C3 Fe 69.99(11)
C4 C3 Fe 69.98(11)
C2 C3 H3 126.1
C4 C3 H3 126.1
Fe C3 H3 125.5
C5 C4 C3 107.29(19)
C5 C4 Fe 70.13(11)
C3 C4 Fe 68.99(11)
C5 C4 H4 126.4
C3 C4 H4 126.4
Fe C4 H4 126.1
C1 C5 C4 108.52(19)
C1 C5 Fe 69.95(11)
C4 C5 Fe 69.70(11)
C1 C5 H5 125.7
C4 C5 H5 125.7
Fe C5 H5 126.2
C7 C6 C10 108.26(15)
C7 C6 Fe 70.52(10)
C10 C6 Fe 69.34(10)
C7 C6 H6 125.9
C10 C6 H6 125.9
Fe C6 H6 125.9
C6 C7 C8 108.21(15)
C6 C7 Fe 69.19(10)
C8 C7 Fe 69.75(10)
C6 C7 H7 125.9
C8 C7 H7 125.9
Fe C7 H7 126.7
C9 C8 C7 108.31(15)
C9 C8 Fe 69.31(9)
C7 C8 Fe 69.80(9)
C9 C8 H8 125.8
C7 C8 H8 125.8
Fe C8 H8 126.6
C8 C9 C10 107.95(15)
C8 C9 Fe 70.25(10)
C10 C9 Fe 69.22(9)
C8 C9 H9 126.0
C10 C9 H9 126.0
Fe C9 H9 126.1
C9 C10 C6 107.26(15)
C9 C10 C11 127.38(15)
C6 C10 C11 125.16(16)
C9 C10 Fe 69.68(10)
C6 C10 Fe 69.48(10)
C11 C10 Fe 122.18(12)
C12 C11 C10 125.40(17)
C12 C11 H11 117.3
C10 C11 H11 117.3
C11 C12 C13 121.31(16)
C11 C12 H12 119.3
C13 C12 H12 119.3
O1 C13 C12 119.70(16)
O1 C13 C14 120.00(16)
C12 C13 C14 120.28(15)
C15 C14 C19 117.49(16)
C15 C14 C13 123.06(16)
C19 C14 C13 119.44(16)
C16 C15 C14 121.71(17)
C16 C15 H15 119.1
C14 C15 H15 119.1
C15 C16 C17 119.43(18)
C15 C16 H16 120.3
C17 C16 H16 120.3
C18 C17 C16 120.83(17)
C18 C17 H17 119.6
C16 C17 H17 119.6
C17 C18 C19 119.81(18)
C17 C18 H18 120.1
C19 C18 H18 120.1
O2 C19 C18 117.87(17)
O2 C19 C14 121.42(16)
C18 C19 C14 120.70(17)

loop_
_geom_bond_atom_site_label_1
_geom_bond_atom_site_label_2
_geom_bond_distance
Fe C3 2.0332(19)
Fe C10 2.0399(17)
Fe C2 2.041(2)
Fe C6 2.0417(18)
Fe C9 2.0460(16)
Fe C4 2.0464(19)
Fe C1 2.0515(19)
Fe C5 2.0520(18)
Fe C8 2.0584(17)
Fe C7 2.0592(17)
O1 C13 1.249(2)
O2 C19 1.352(2)
O2 H2A 0.85(3)
C1 C2 1.405(3)
C1 C5 1.405(3)
C1 H1 0.9500
C2 C3 1.413(3)
C2 H2 0.9500
C3 C4 1.430(3)
C3 H3 0.9500
C4 C5 1.407(3)
C4 H4 0.9500
C5 H5 0.9500
C6 C7 1.413(2)
C6 C10 1.435(2)
C6 H6 0.9500
C7 C8 1.424(2)
C7 H7 0.9500
C8 C9 1.419(2)
C8 H8 0.9500
C9 C10 1.434(2)
C9 H9 0.9500
C10 C11 1.445(2)
C11 C12 1.339(2)
C11 H11 0.9500
C12 C13 1.464(2)
C12 H12 0.9500
C13 C14 1.474(2)
C14 C15 1.405(2)
C14 C19 1.412(2)
C15 C16 1.376(3)
C15 H15 0.9500
C16 C17 1.395(3)
C16 H16 0.9500
C17 C18 1.372(3)
C17 H17 0.9500
C18 C19 1.396(3)
C18 H18 0.9500

loop_
_geom_hbond_atom_site_label_D
_geom_hbond_atom_site_label_H
_geom_hbond_atom_site_label_A
_geom_hbond_distance_DH
_geom_hbond_distance_HA
_geom_hbond_distance_DA
_geom_hbond_angle_DHA
O2 H2A O1 0.85(3) 1.75(3) 2.5164(19) 151(3)

loop_
_geom_torsion_atom_site_label_1
_geom_torsion_atom_site_label_2
_geom_torsion_atom_site_label_3
_geom_torsion_atom_site_label_4
_geom_torsion
C5 C1 C2 C3 0.1(2)
Fe C1 C2 C3 59.46(14)
C5 C1 C2 Fe -59.36(13)
C1 C2 C3 C4 0.0(2)
Fe C2 C3 C4 60.03(14)
C1 C2 C3 Fe -60.03(13)
C2 C3 C4 C5 -0.1(2)
Fe C3 C4 C5 59.94(14)
C2 C3 C4 Fe -60.04(14)
C2 C1 C5 C4 -0.2(2)
Fe C1 C5 C4 -59.23(14)
C2 C1 C5 Fe 59.06(13)
C3 C4 C5 C1 0.2(2)
Fe C4 C5 C1 59.38(13)
C3 C4 C5 Fe -59.22(13)
C10 C6 C7 C8 0.27(19)
Fe C6 C7 C8 -59.01(12)
C10 C6 C7 Fe 59.28(12)
C6 C7 C8 C9 -0.1(2)
Fe C7 C8 C9 -58.78(12)
C6 C7 C8 Fe 58.66(12)
C7 C8 C9 C10 -0.08(19)
Fe C8 C9 C10 -59.17(11)
C7 C8 C9 Fe 59.09(12)
C8 C9 C10 C6 0.25(19)
Fe C9 C10 C6 -59.57(11)
C8 C9 C10 C11 175.39(16)
Fe C9 C10 C11 115.58(17)
C8 C9 C10 Fe 59.81(12)
C7 C6 C10 C9 -0.32(19)
Fe C6 C10 C9 59.70(11)
C7 C6 C10 C11 -175.60(16)
Fe C6 C10 C11 -115.59(17)
C7 C6 C10 Fe -60.01(12)
C9 C10 C11 C12 9.5(3)
C6 C10 C11 C12 -176.15(17)
Fe C10 C11 C12 97.48(19)
C10 C11 C12 C13 -178.33(16)
C11 C12 C13 O1 -0.8(3)
C11 C12 C13 C14 177.45(16)
O1 C13 C14 C15 -176.88(16)
C12 C13 C14 C15 4.9(3)
O1 C13 C14 C19 4.3(2)
C12 C13 C14 C19 -173.92(16)
C19 C14 C15 C16 0.5(3)
C13 C14 C15 C16 -178.27(16)
C14 C15 C16 C17 0.6(3)
C15 C16 C17 C18 -0.8(3)
C16 C17 C18 C19 -0.3(3)
C17 C18 C19 O2 -179.35(17)
C17 C18 C19 C14 1.5(3)
C15 C14 C19 O2 179.26(16)
C13 C14 C19 O2 -1.9(3)
C15 C14 C19 C18 -1.6(2)
C13 C14 C19 C18 177.26(16)
